data_4085120
loop_
_publ_author_name
'Maity, Ayan'
'Stanek, Robert J.'
'Anderson, Bryce L.'
'Zeller, Matthias'
'Hunter, Allen D.'
'Moore, Curtis E.'
'Rheingold, Arnold L.'
'Gray, Thomas G.'

_publ_section_title
;
 Fluoride Complexes of Cyclometalated Iridium(III)
;
_journal_issue 1
_journal_name_full Organometallics
_journal_page_first 109
_journal_paper_doi 10.1021/om5009555
_journal_volume 34
_journal_year 2015
_chemical_formula_moiety 'C52 H32 F2 Ir2 N4 S4, 2(C6 H6)'
_chemical_formula_sum 'C64 H44 F2 Ir2 N4 S4'
_chemical_formula_weight 1419.67
_space_group_crystal_system tetragonal
_space_group_IT_number 142
_space_group_name_Hall '-I 4bd 2c'
_space_group_name_H-M_alt 'I 41/a c d :2'
_symmetry_space_group_name_Hall '-I 4bd 2c'
_symmetry_space_group_name_H-M 'I 41/a c d :2'
_atom_sites_solution_hydrogens geom
_atom_sites_solution_primary direct
_atom_sites_solution_secondary difmap
_audit_creation_date 2014-11-21
_audit_creation_method
;
Olex2 1.2-beta
(compiled 2014.11.20 svn.r3092 for OlexSys, GUI svn.r4947)
;
_cell_angle_alpha 90
_cell_angle_beta 90
_cell_angle_gamma 90
_cell_formula_units_Z 8
_cell_length_a 14.7816(5)
_cell_length_b 14.7816(5)
_cell_length_c 48.415(3)
_cell_measurement_reflns_used 7615
_cell_measurement_temperature 100
_cell_measurement_theta_max 25.345
_cell_measurement_theta_min 2.756
_cell_volume 10578.5(8)
_computing_cell_refinement 'SAINT v8.34A (Bruker, 2013)'
_computing_data_collection 'APEX2 v2013.6-2 (Bruker, 2013)'
_computing_data_reduction 'SAINT v8.34A (Bruker, 2013)'
_computing_molecular_graphics 'Olex2 (Dolomanov et al., 2009)'
_computing_publication_material 'Olex2 (Dolomanov et al., 2009)'
_computing_structure_refinement 'ShelXL (Sheldrick, 2008)'
_computing_structure_solution 'ShelXT (Sheldrick, 2008)'
_diffrn_ambient_temperature 100.0
_diffrn_detector 'Bruker APEX-II CCD'
_diffrn_detector_area_resol_mean 7.9
_diffrn_detector_type 'CCD Area Detector'
_diffrn_measured_fraction_theta_full 0.998
_diffrn_measured_fraction_theta_max 0.998
_diffrn_measurement_device 'Kappa Four-Circle Diffractometer'
_diffrn_measurement_device_type 'Bruker X8 APEX II'
_diffrn_measurement_method '\w and \f scans'
_diffrn_radiation_monochromator graphite
_diffrn_radiation_probe x-ray
_diffrn_radiation_type MoK\a
_diffrn_radiation_wavelength 0.71073
_diffrn_reflns_av_R_equivalents 0.1036
_diffrn_reflns_av_unetI/netI 0.0286
_diffrn_reflns_Laue_measured_fraction_full 0.998
_diffrn_reflns_Laue_measured_fraction_max 0.998
_diffrn_reflns_limit_h_max 17
_diffrn_reflns_limit_h_min -17
_diffrn_reflns_limit_k_max 17
_diffrn_reflns_limit_k_min -17
_diffrn_reflns_limit_l_max 58
_diffrn_reflns_limit_l_min -58
_diffrn_reflns_number 57578
_diffrn_reflns_point_group_measured_fraction_full 0.998
_diffrn_reflns_point_group_measured_fraction_max 0.998
_diffrn_reflns_theta_full 25.000
_diffrn_reflns_theta_max 25.381
_diffrn_reflns_theta_min 3.110
_diffrn_source 'sealed tube'
_diffrn_source_type fine-focus
_diffrn_standards_number 0
_exptl_absorpt_coefficient_mu 5.239
_exptl_absorpt_correction_T_max 0.0439
_exptl_absorpt_correction_T_min 0.0206
_exptl_absorpt_correction_type multi-scan
_exptl_absorpt_process_details
;
SADABS-2014/4 (Bruker,2014/4) was used for absorption correction.
wR2(int) was 0.0907 before and 0.0579 after correction.
The Ratio of minimum to maximum transmission is 0.4692.
The \l/2 correction factor is 0.00150.
;
_exptl_crystal_colour Orange
_exptl_crystal_colour_primary orange
_exptl_crystal_density_diffrn 1.783
_exptl_crystal_description Plate
_exptl_crystal_F_000 5536
_exptl_crystal_size_max 0.241
_exptl_crystal_size_mid 0.193
_exptl_crystal_size_min 0.081
_refine_diff_density_max 1.053
_refine_diff_density_min -0.620
_refine_diff_density_rms 0.103
_refine_ls_extinction_method none
_refine_ls_goodness_of_fit_ref 1.077
_refine_ls_hydrogen_treatment constr
_refine_ls_matrix_type full
_refine_ls_number_parameters 174
_refine_ls_number_reflns 2428
_refine_ls_number_restraints 0
_refine_ls_restrained_S_all 1.077
_refine_ls_R_factor_all 0.0718
_refine_ls_R_factor_gt 0.0318
_refine_ls_shift/su_max 0.002
_refine_ls_shift/su_mean 0.000
_refine_ls_structure_factor_coef Fsqd
_refine_ls_weighting_details 'w=1/[\s^2^(Fo^2^)+(0.0215P)^2^+62.1628P] where P=(Fo^2^+2Fc^2^)/3'
_refine_ls_weighting_scheme calc
_refine_ls_wR_factor_gt 0.0549
_refine_ls_wR_factor_ref 0.0673
_reflns_Friedel_coverage 0.000
_reflns_number_gt 1430
_reflns_number_total 2428
_reflns_threshold_expression 'I > 2\s(I)'
_cod_data_source_file om5009555_si_003.cif
_cod_data_source_block Gray28
_cod_depositor_comments
;
The following automatic conversions were performed:

'_diffrn_radiation_probe' value 'X-ray' changed to 'x-ray' according
to
/home/saulius/struct/COD-crude-data--automatic-downloads/rss-feeds/ACS/lib/dictionaries/cif_core.dic
dictionary named 'cif_core.dic' version 2.4.2 from
2011-04-26.

'_exptl_crystal_colour_primary' value 'Orange' changed
to 'orange' according to
/home/saulius/struct/COD-crude-data--automatic-downloads/rss-feeds/ACS/lib/dictionaries/cif_core.dic
dictionary named 'cif_core.dic' version 2.4.2 from 2011-04-26.

Automatic conversion script
Id: cif_fix_values 2935 2014-11-11 08:27:57Z andrius 

 Adding full bibliography for 4085120--4085124.cif.

2021-12-16
Space group name changed to comply with IUCR recomendations
                 miguel
;
_cod_original_cell_volume 10578.5(10)
_cod_database_code 4085120
_shelx_space_group_comment
;
The symmetry employed for this shelxl refinement is uniquely defined
by the following loop, which should always be used as a source of
symmetry information in preference to the above space-group names.
They are only intended as comments.
;
_shelx_estimated_absorpt_t_max 0.676
_shelx_estimated_absorpt_t_min 0.365
_olex2_refinement_description
;
1. Fixed Uiso
 At 1.2 times of:
  All C(H) groups
2.a Aromatic/amide H refined with riding coordinates:
 C12(H12), C2(H2), C3(H3), C5(H5), C4(H4), C11(H11), C10(H10), C13(H13),
 C4S(H4S), C1S(H1S), C3S(H3S), C2S(H2S)
;
_shelx_shelxl_version_number 2014/7
_olex2_submission_special_instructions 'No special instructions were received'

loop_
_space_group_symop_operation_xyz
'x, y, z'
'-y+1/4, x+3/4, z+1/4'
'-x+1/2, -y, z+1/2'
'y+1/4, -x+1/4, z+3/4'
'x, -y, -z+1/2'
'y+1/4, x+3/4, -z+3/4'
'-x+1/2, y, -z'
'-y+1/4, -x+1/4, -z+1/4'
'x+1/2, y+1/2, z+1/2'
'-y+3/4, x+5/4, z+3/4'
'-x+1, -y+1/2, z+1'
'y+3/4, -x+3/4, z+5/4'
'x+1/2, -y+1/2, -z+1'
'y+3/4, x+5/4, -z+5/4'
'-x+1, y+1/2, -z+1/2'
'-y+3/4, -x+3/4, -z+3/4'
'-x, -y, -z'
'y-1/4, -x-3/4, -z-1/4'
'x-1/2, y, -z-1/2'
'-y-1/4, x-1/4, -z-3/4'
'-x, y, z-1/2'
'-y-1/4, -x-3/4, z-3/4'
'x-1/2, -y, z'
'y-1/4, x-1/4, z-1/4'
'-x+1/2, -y+1/2, -z+1/2'
'y+1/4, -x-1/4, -z+1/4'
'x, y+1/2, -z'
'-y+1/4, x+1/4, -z-1/4'
'-x+1/2, y+1/2, z'
'-y+1/4, -x-1/4, z-1/4'
'x, -y+1/2, z+1/2'
'y+1/4, x+1/4, z+1/4'

loop_
_atom_site_label
_atom_site_type_symbol
_atom_site_fract_x
_atom_site_fract_y
_atom_site_fract_z
_atom_site_U_iso_or_equiv
_atom_site_adp_type
_atom_site_occupancy
_atom_site_site_symmetry_order
_atom_site_calc_flag
_atom_site_refinement_flags_posn
_atom_site_refinement_flags_adp
_atom_site_refinement_flags_occupancy
Ir1 Ir 0.5000 0.7500 0.58919(2) 0.01863(9) Uani 1 2 d S T P
S1 S 0.64822(11) 0.50153(11) 0.56120(4) 0.0298(4) Uani 1 1 d . . .
F1 F 0.43676(19) 0.68676(19) 0.6250 0.0220(9) Uani 1 2 d S T P
N1 N 0.5927(3) 0.6474(3) 0.58510(9) 0.0209(10) Uani 1 1 d . . .
C1 C 0.4379(4) 0.6749(4) 0.56111(12) 0.0207(12) Uani 1 1 d . . .
C2 C 0.3527(4) 0.6881(4) 0.54905(13) 0.0269(15) Uani 1 1 d . . .
H2 H 0.3198 0.7414 0.5534 0.032 Uiso 1 1 calc R . .
C3 C 0.3153(4) 0.6262(4) 0.53118(13) 0.0270(15) Uani 1 1 d . . .
H3 H 0.2572 0.6376 0.5236 0.032 Uiso 1 1 calc R . .
C4 C 0.3610(4) 0.5466(4) 0.52398(13) 0.0300(16) Uani 1 1 d . . .
H4 H 0.3344 0.5042 0.5117 0.036 Uiso 1 1 calc R . .
C5 C 0.4453(4) 0.5312(4) 0.53513(13) 0.0286(15) Uani 1 1 d . . .
H5 H 0.4781 0.4781 0.5304 0.034 Uiso 1 1 calc R . .
C6 C 0.4822(4) 0.5944(4) 0.55343(12) 0.0218(14) Uani 1 1 d . . .
C7 C 0.5687(4) 0.5851(4) 0.56685(13) 0.0243(14) Uani 1 1 d . . .
C8 C 0.6813(4) 0.6339(4) 0.59467(12) 0.0214(14) Uani 1 1 d . . .
C9 C 0.7216(4) 0.5543(4) 0.58415(13) 0.0238(15) Uani 1 1 d . . .
C10 C 0.8049(4) 0.5273(4) 0.59305(13) 0.0287(16) Uani 1 1 d . . .
H10 H 0.8312 0.4729 0.5863 0.034 Uiso 1 1 calc R . .
C11 C 0.8501(4) 0.5803(4) 0.61191(14) 0.0332(16) Uani 1 1 d . . .
H11 H 0.9076 0.5616 0.6186 0.040 Uiso 1 1 calc R . .
C12 C 0.8124(4) 0.6613(4) 0.62142(14) 0.0289(16) Uani 1 1 d . . .
H12 H 0.8458 0.6980 0.6339 0.035 Uiso 1 1 calc R . .
C13 C 0.7277(4) 0.6889(4) 0.61304(13) 0.0242(14) Uani 1 1 d . . .
H13 H 0.7020 0.7437 0.6196 0.029 Uiso 1 1 calc R . .
C1S C 0.5000 0.2500 0.51191(19) 0.052(3) Uani 1 2 d S T P
H1S H 0.5000 0.2500 0.4923 0.063 Uiso 1 2 calc RS T P
C2S C 0.4212(6) 0.2675(5) 0.52619(17) 0.053(2) Uani 1 1 d . . .
H2S H 0.3670 0.2802 0.5164 0.063 Uiso 1 1 calc R . .
C3S C 0.4212(5) 0.2667(5) 0.55456(17) 0.050(2) Uani 1 1 d . . .
H3S H 0.3669 0.2777 0.5645 0.060 Uiso 1 1 calc R . .
C4S C 0.5000 0.2500 0.56846(19) 0.052(3) Uani 1 2 d S T P
H4S H 0.5000 0.2500 0.5881 0.062 Uiso 1 2 calc RS T P

loop_
_atom_site_aniso_label
_atom_site_aniso_U_11
_atom_site_aniso_U_22
_atom_site_aniso_U_33
_atom_site_aniso_U_23
_atom_site_aniso_U_13
_atom_site_aniso_U_12
Ir1 0.0163(2) 0.0193(2) 0.02028(15) 0.000 0.000 -0.00029(16)
S1 0.0265(8) 0.0270(8) 0.0360(10) -0.0079(8) 0.0002(8) 0.0050(7)
F1 0.0219(13) 0.0219(13) 0.022(2) -0.0015(19) 0.0015(19) -0.0008(17)
N1 0.019(3) 0.020(3) 0.024(3) 0.003(2) 0.003(2) 0.006(2)
C1 0.022(3) 0.022(3) 0.018(3) 0.001(3) 0.004(3) -0.004(2)
C2 0.024(3) 0.025(3) 0.032(4) 0.005(3) 0.007(3) 0.001(3)
C3 0.020(3) 0.039(4) 0.022(4) 0.006(3) -0.002(3) -0.011(3)
C4 0.027(4) 0.036(4) 0.027(4) -0.005(3) -0.003(3) -0.011(3)
C5 0.035(4) 0.023(3) 0.029(4) -0.005(3) 0.004(3) -0.003(3)
C6 0.019(4) 0.022(3) 0.024(3) -0.002(3) 0.005(3) -0.003(3)
C7 0.026(3) 0.015(3) 0.032(4) -0.001(3) 0.006(3) 0.002(3)
C8 0.020(3) 0.022(3) 0.022(4) 0.001(3) 0.001(3) -0.001(3)
C9 0.022(3) 0.017(3) 0.032(4) -0.003(3) 0.003(3) -0.002(3)
C10 0.020(3) 0.028(4) 0.037(4) 0.003(3) 0.002(3) 0.007(3)
C11 0.020(3) 0.034(4) 0.045(4) 0.002(3) -0.003(3) 0.007(3)
C12 0.023(3) 0.025(3) 0.039(5) 0.002(3) -0.006(3) -0.002(2)
C13 0.023(3) 0.021(3) 0.028(4) -0.002(3) 0.002(3) 0.000(2)
C1S 0.077(9) 0.046(7) 0.035(5) 0.000 0.000 -0.023(7)
C2S 0.050(5) 0.055(6) 0.053(5) 0.003(4) -0.012(4) -0.008(4)
C3S 0.053(5) 0.049(5) 0.049(5) -0.014(4) 0.004(4) -0.008(4)
C4S 0.079(10) 0.041(7) 0.035(5) 0.000 0.000 -0.020(7)

loop_
_atom_type_symbol
_atom_type_description
_atom_type_scat_dispersion_real
_atom_type_scat_dispersion_imag
_atom_type_scat_source
C C 0.0033 0.0016 'International Tables Vol C Tables 4.2.6.8 and 6.1.1.4'
H H 0.0000 0.0000 'International Tables Vol C Tables 4.2.6.8 and 6.1.1.4'
F F 0.0171 0.0103 'International Tables Vol C Tables 4.2.6.8 and 6.1.1.4'
Ir Ir -1.4442 7.9887 'International Tables Vol C Tables 4.2.6.8 and 6.1.1.4'
N N 0.0061 0.0033 'International Tables Vol C Tables 4.2.6.8 and 6.1.1.4'
S S 0.1246 0.1234 'International Tables Vol C Tables 4.2.6.8 and 6.1.1.4'

loop_
_geom_angle_atom_site_label_1
_geom_angle_atom_site_label_2
_geom_angle_atom_site_label_3
_geom_angle
_geom_angle_site_symmetry_1
_geom_angle_site_symmetry_3
F1 Ir1 F1 74.64(17) 11_564 .
N1 Ir1 F1 96.16(13) . 11_564
N1 Ir1 F1 96.16(13) 11_564 .
N1 Ir1 F1 92.65(13) . .
N1 Ir1 F1 92.65(13) 11_564 11_564
N1 Ir1 N1 168.9(2) 11_564 .
C1 Ir1 F1 170.00(18) . 11_564
C1 Ir1 F1 170.00(18) 11_564 .
C1 Ir1 F1 96.14(18) 11_564 11_564
C1 Ir1 F1 96.14(18) . .
C1 Ir1 N1 92.2(2) 11_564 .
C1 Ir1 N1 80.2(2) 11_564 11_564
C1 Ir1 N1 80.2(2) . .
C1 Ir1 N1 92.2(2) . 11_564
C1 Ir1 C1 93.3(3) . 11_564
C7 S1 C9 90.2(3) . .
Ir1 F1 Ir1 105.36(17) . 14_445
C7 N1 Ir1 113.5(4) . .
C7 N1 C8 111.8(5) . .
C8 N1 Ir1 134.1(4) . .
C2 C1 Ir1 128.7(5) . .
C2 C1 C6 115.1(5) . .
C6 C1 Ir1 116.1(4) . .
C1 C2 H2 119.0 . .
C3 C2 C1 122.1(6) . .
C3 C2 H2 119.0 . .
C2 C3 H3 119.3 . .
C2 C3 C4 121.4(6) . .
C4 C3 H3 119.3 . .
C3 C4 H4 120.7 . .
C5 C4 C3 118.6(6) . .
C5 C4 H4 120.7 . .
C4 C5 H5 120.3 . .
C4 C5 C6 119.3(6) . .
C6 C5 H5 120.3 . .
C1 C6 C7 111.9(5) . .
C5 C6 C1 123.5(5) . .
C5 C6 C7 124.6(5) . .
N1 C7 S1 114.9(4) . .
N1 C7 C6 118.2(5) . .
C6 C7 S1 126.9(5) . .
N1 C8 C9 113.2(5) . .
C13 C8 N1 126.2(5) . .
C13 C8 C9 120.7(5) . .
C8 C9 S1 109.9(4) . .
C10 C9 S1 129.4(5) . .
C10 C9 C8 120.7(5) . .
C9 C10 H10 120.6 . .
C9 C10 C11 118.8(6) . .
C11 C10 H10 120.6 . .
C10 C11 H11 119.6 . .
C10 C11 C12 120.8(6) . .
C12 C11 H11 119.6 . .
C11 C12 H12 119.4 . .
C13 C12 C11 121.2(6) . .
C13 C12 H12 119.4 . .
C8 C13 H13 121.1 . .
C12 C13 C8 117.7(6) . .
C12 C13 H13 121.1 . .
C2S C1S H1S 120.1 11_554 .
C2S C1S H1S 120.1 . .
C2S C1S C2S 119.8(10) . 11_554
C1S C2S H2S 120.0 . .
C3S C2S C1S 120.0(8) . .
C3S C2S H2S 120.0 . .
C2S C3S H3S 120.2 . .
C4S C3S C2S 119.6(8) . .
C4S C3S H3S 120.2 . .
C3S C4S C3S 121.0(10) . 11_554
C3S C4S H4S 119.5 11_554 .
C3S C4S H4S 119.5 . .

loop_
_geom_bond_atom_site_label_1
_geom_bond_atom_site_label_2
_geom_bond_distance
_geom_bond_site_symmetry_2
Ir1 F1 2.180(2) .
Ir1 F1 2.180(2) 11_564
Ir1 N1 2.053(4) .
Ir1 N1 2.053(4) 11_564
Ir1 C1 1.980(6) 11_564
Ir1 C1 1.980(6) .
S1 C7 1.727(6) .
S1 C9 1.738(6) .
F1 Ir1 2.180(2) 14_445
N1 C7 1.325(7) .
N1 C8 1.404(7) .
C1 C6 1.409(8) .
C2 C1 1.402(8) .
C2 H2 0.9500 .
C2 C3 1.375(8) .
C3 H3 0.9500 .
C3 C4 1.400(8) .
C4 H4 0.9500 .
C5 C4 1.378(9) .
C5 H5 0.9500 .
C5 C6 1.398(8) .
C7 C6 1.441(8) .
C8 C13 1.387(8) .
C9 C8 1.414(8) .
C9 C10 1.364(8) .
C10 H10 0.9500 .
C11 C10 1.376(9) .
C11 H11 0.9500 .
C12 C11 1.399(8) .
C12 H12 0.9500 .
C12 C13 1.378(8) .
C13 H13 0.9500 .
C1S H1S 0.9500 .
C1S C2S 1.379(9) 11_554
C1S C2S 1.379(9) .
C2S H2S 0.9500 .
C3S C2S 1.374(10) .
C3S H3S 0.9500 .
C4S C3S 1.367(9) 11_554
C4S C3S 1.367(9) .
C4S H4S 0.9500 .
